data_1555580
loop_
_publ_author_name
'Gobo, Yuki'
'Yamamura, Masaki'
'Nakamura, Takashi'
'Nabeshima, Tatsuya'

_publ_section_title
;
 Synthesis and Chiroptical Properties of a Ring-Fused BODIPY with a Skewed
 Chiral \p Skeleton.
;
_journal_issue 11
_journal_name_full 'Organic letters'
_journal_page_first 2719
_journal_page_last 2721
_journal_paper_doi 10.1021/acs.orglett.6b01237
_journal_volume 18
_journal_year 2016
_chemical_formula_sum 'C48 H41 B F2 N2 O4'
_chemical_formula_weight 758.64
_space_group_crystal_system monoclinic
_space_group_IT_number 15
_space_group_name_Hall '-C 2yc'
_space_group_name_H-M_alt 'C 1 2/c 1'
_atom_sites_solution_hydrogens geom
_audit_creation_method SHELXL-2014
_cell_angle_alpha 90
_cell_angle_beta 100.702(2)
_cell_angle_gamma 90
_cell_formula_units_Z 8
_cell_length_a 19.489(4)
_cell_length_b 25.410(5)
_cell_length_c 16.809(4)
_cell_measurement_reflns_used 9899
_cell_measurement_temperature 120(2)
_cell_measurement_theta_max 28.76
_cell_measurement_theta_min 2.47
_cell_volume 8179(3)
_computing_structure_refinement 'SHELXL-2014 (Sheldrick, 2014)'
_diffrn_ambient_temperature 120(2)
_diffrn_measured_fraction_theta_full 1.000
_diffrn_measured_fraction_theta_max 0.924
_diffrn_measurement_device_type 'Bruker APEX-II CCD'
_diffrn_measurement_method '\f and \w scans'
_diffrn_radiation_monochromator graphite
_diffrn_radiation_source 'fine-focus sealed tube'
_diffrn_radiation_type MoK\a
_diffrn_radiation_wavelength 0.71073
_diffrn_reflns_av_R_equivalents 0.0373
_diffrn_reflns_av_unetI/netI 0.0348
_diffrn_reflns_Laue_measured_fraction_full 1.000
_diffrn_reflns_Laue_measured_fraction_max 0.924
_diffrn_reflns_limit_h_max 26
_diffrn_reflns_limit_h_min -26
_diffrn_reflns_limit_k_max 34
_diffrn_reflns_limit_k_min -32
_diffrn_reflns_limit_l_max 22
_diffrn_reflns_limit_l_min -22
_diffrn_reflns_number 44898
_diffrn_reflns_point_group_measured_fraction_full 1.000
_diffrn_reflns_point_group_measured_fraction_max 0.924
_diffrn_reflns_theta_full 25.242
_diffrn_reflns_theta_max 29.177
_diffrn_reflns_theta_min 1.675
_exptl_absorpt_coefficient_mu 0.084
_exptl_absorpt_correction_T_max 0.7458
_exptl_absorpt_correction_T_min 0.5762
_exptl_crystal_colour 'deep purple'
_exptl_crystal_density_diffrn 1.232
_exptl_crystal_description block
_exptl_crystal_F_000 3184
_exptl_crystal_size_max 0.200
_exptl_crystal_size_mid 0.200
_exptl_crystal_size_min 0.050
_refine_diff_density_max 0.366
_refine_diff_density_min -0.221
_refine_diff_density_rms 0.047
_refine_ls_extinction_method none
_refine_ls_goodness_of_fit_ref 1.065
_refine_ls_hydrogen_treatment constr
_refine_ls_matrix_type full
_refine_ls_number_parameters 523
_refine_ls_number_reflns 10209
_refine_ls_number_restraints 0
_refine_ls_restrained_S_all 1.065
_refine_ls_R_factor_all 0.0621
_refine_ls_R_factor_gt 0.0460
_refine_ls_shift/su_max 0.000
_refine_ls_shift/su_mean 0.000
_refine_ls_structure_factor_coef Fsqd
_refine_ls_weighting_details 'w=1/[\s^2^(Fo^2^)+(0.0631P)^2^+3.6595P] where P=(Fo^2^+2Fc^2^)/3'
_refine_ls_weighting_scheme calc
_refine_ls_wR_factor_gt 0.1182
_refine_ls_wR_factor_ref 0.1250
_reflns_Friedel_coverage 0.000
_reflns_number_gt 7911
_reflns_number_total 10209
_reflns_threshold_expression 'I > 2\s(I)'
_cod_data_source_file ol6b01237_si_003.cif
_cod_data_source_block gobo2741_0m_sqd
_cod_original_cell_volume 8180(3)
_cod_original_sg_symbol_H-M 'C 2/c'
_cod_database_code 1555580
_shelx_space_group_comment
;
The symmetry employed for this shelxl refinement is uniquely defined
by the following loop, which should always be used as a source of
symmetry information in preference to the above space-group names.
They are only intended as comments.
;
_shelx_estimated_absorpt_t_min 0.983
_shelx_estimated_absorpt_t_max 0.996
_shelxl_version_number 2014-3

loop_
_space_group_symop_operation_xyz
'x, y, z'
'-x, y, -z+1/2'
'x+1/2, y+1/2, z'
'-x+1/2, y+1/2, -z+1/2'
'-x, -y, -z'
'x, -y, z-1/2'
'-x+1/2, -y+1/2, -z'
'x+1/2, -y+1/2, z-1/2'

loop_
_atom_site_label
_atom_site_type_symbol
_atom_site_fract_x
_atom_site_fract_y
_atom_site_fract_z
_atom_site_U_iso_or_equiv
_atom_site_adp_type
_atom_site_occupancy
_atom_site_site_symmetry_order
_atom_site_calc_flag
_atom_site_refinement_flags_posn
_atom_site_refinement_flags_adp
F1 F 0.05666(4) 0.21094(3) 0.04457(5) 0.02292(17) Uani 1 1 d . .
F2 F 0.03388(4) 0.21535(3) 0.17363(4) 0.01970(16) Uani 1 1 d . .
O1 O 0.04721(5) 0.04484(4) 0.06640(6) 0.0266(2) Uani 1 1 d . .
O2 O -0.23761(5) 0.24293(5) -0.11182(6) 0.0321(2) Uani 1 1 d . .
O3 O 0.15909(6) -0.01539(4) 0.11142(7) 0.0327(2) Uani 1 1 d . .
N1 N 0.15094(5) 0.23285(4) 0.15434(6) 0.0173(2) Uani 1 1 d . .
N2 N 0.05121(5) 0.29626(4) 0.10563(6) 0.0182(2) Uani 1 1 d . .
C1 C -0.00991(8) 0.07906(6) 0.03590(10) 0.0318(3) Uani 1 1 d . .
H1A H -0.0324 0.0904 0.0805 0.048 Uiso 1 1 calc R U
H1B H -0.0439 0.0603 -0.0046 0.048 Uiso 1 1 calc R U
H1C H 0.0074 0.1099 0.0108 0.048 Uiso 1 1 calc R U
C2 C 0.10200(7) 0.06649(5) 0.11807(8) 0.0216(3) Uani 1 1 d . .
C3 C 0.10483(7) 0.11504(5) 0.14936(8) 0.0209(3) Uani 1 1 d . .
H3 H 0.0655 0.1373 0.1335 0.025 Uiso 1 1 calc R U
C4 C 0.16647(7) 0.13677(5) 0.20837(8) 0.0195(3) Uani 1 1 d . .
C5 C 0.19004(6) 0.19152(5) 0.18775(7) 0.0176(2) Uani 1 1 d . .
C6 C -0.01254(6) 0.31962(5) 0.08819(8) 0.0194(3) Uani 1 1 d . .
C7 C -0.08477(6) 0.29487(5) 0.08140(8) 0.0201(3) Uani 1 1 d . .
C8 C -0.13637(7) 0.33165(6) 0.02877(8) 0.0214(3) Uani 1 1 d . .
C9 C -0.18459(7) 0.31315(6) -0.03231(8) 0.0242(3) Uani 1 1 d . .
H9 H -0.2162 0.3376 -0.0620 0.029 Uiso 1 1 calc R U
C10 C -0.19165(7) 0.25803(6) -0.05617(8) 0.0244(3) Uani 1 1 d . .
C11 C 0.16166(7) 0.02986(6) 0.13741(8) 0.0239(3) Uani 1 1 d . .
C12 C 0.22494(7) 0.05147(6) 0.18747(8) 0.0236(3) Uani 1 1 d . .
H12 H 0.2651 0.0296 0.1985 0.028 Uiso 1 1 calc R U
C13 C 0.22969(7) 0.10030(5) 0.21875(8) 0.0202(3) Uani 1 1 d . .
C14 C 0.29727(7) 0.12005(5) 0.26384(8) 0.0211(3) Uani 1 1 d . .
C15 C 0.31435(7) 0.17324(5) 0.25534(8) 0.0201(3) Uani 1 1 d . .
C16 C 0.26089(7) 0.20755(5) 0.21022(8) 0.0190(3) Uani 1 1 d . .
C17 C 0.26470(6) 0.25940(5) 0.18703(8) 0.0196(3) Uani 1 1 d . .
H17 H 0.3057 0.2804 0.1930 0.023 Uiso 1 1 calc R U
C18 C 0.19651(6) 0.27524(5) 0.15292(8) 0.0184(3) Uani 1 1 d . .
C19 C 0.17265(6) 0.32540(5) 0.12852(7) 0.0181(3) Uani 1 1 d . .
C20 C 0.22455(6) 0.36812(5) 0.12446(8) 0.0192(3) Uani 1 1 d . .
C21 C 0.25607(7) 0.37096(6) 0.05608(9) 0.0244(3) Uani 1 1 d . .
C22 C 0.23900(9) 0.33210(6) -0.01297(10) 0.0353(4) Uani 1 1 d . .
H22A H 0.2488 0.3481 -0.0627 0.053 Uiso 1 1 calc R U
H22B H 0.1895 0.3225 -0.0206 0.053 Uiso 1 1 calc R U
H22C H 0.2677 0.3005 -0.0003 0.053 Uiso 1 1 calc R U
C23 C 0.30454(9) 0.41048(6) 0.05173(10) 0.0328(4) Uani 1 1 d . .
H23 H 0.3257 0.4126 0.0052 0.039 Uiso 1 1 calc R U
C24 C 0.32290(9) 0.44696(7) 0.11341(11) 0.0377(4) Uani 1 1 d . .
C25 C 0.29196(8) 0.44259(6) 0.18119(10) 0.0343(4) Uani 1 1 d . .
H25 H 0.3049 0.4669 0.2244 0.041 Uiso 1 1 calc R U
C26 C 0.24266(7) 0.40392(6) 0.18824(9) 0.0250(3) Uani 1 1 d . .
C27 C 0.21129(8) 0.40100(7) 0.26361(9) 0.0348(4) Uani 1 1 d . .
H27A H 0.1628 0.4133 0.2514 0.052 Uiso 1 1 calc R U
H27B H 0.2382 0.4233 0.3058 0.052 Uiso 1 1 calc R U
H27C H 0.2125 0.3645 0.2827 0.052 Uiso 1 1 calc R U
C28 C 0.37507(13) 0.49027(9) 0.10713(15) 0.0640(7) Uani 1 1 d . .
H28A H 0.3517 0.5188 0.0734 0.096 Uiso 1 1 calc R U
H28B H 0.4131 0.4762 0.0826 0.096 Uiso 1 1 calc R U
H28C H 0.3941 0.5038 0.1613 0.096 Uiso 1 1 calc R U
C29 C 0.10114(7) 0.33634(5) 0.10873(8) 0.0197(3) Uani 1 1 d . .
C30 C 0.06687(7) 0.38490(6) 0.09485(8) 0.0222(3) Uani 1 1 d . .
H30 H 0.0883 0.4184 0.0933 0.027 Uiso 1 1 calc R U
C31 C -0.00417(7) 0.37491(6) 0.08379(8) 0.0225(3) Uani 1 1 d . .
C32 C -0.09169(7) 0.23899(6) 0.05217(8) 0.0217(3) Uani 1 1 d . .
H32 H -0.0590 0.2141 0.0790 0.026 Uiso 1 1 calc R U
C33 C -0.14037(7) 0.22181(6) -0.00874(8) 0.0235(3) Uani 1 1 d . .
C34 C -0.13080(7) 0.38853(6) 0.04600(8) 0.0231(3) Uani 1 1 d . .
C35 C -0.18932(7) 0.42147(6) 0.03398(9) 0.0268(3) Uani 1 1 d . .
H35 H -0.2345 0.4069 0.0166 0.032 Uiso 1 1 calc R U
C36 C -0.18181(8) 0.47508(6) 0.04724(9) 0.0302(3) Uani 1 1 d . .
H36 H -0.2220 0.4969 0.0381 0.036 Uiso 1 1 calc R U
C37 C -0.11627(8) 0.49764(6) 0.07378(10) 0.0316(3) Uani 1 1 d . .
C38 C -0.05782(8) 0.46489(6) 0.08562(10) 0.0310(3) Uani 1 1 d . .
H38 H -0.0128 0.4797 0.1032 0.037 Uiso 1 1 calc R U
C39 C -0.06411(7) 0.41078(6) 0.07213(9) 0.0246(3) Uani 1 1 d . .
C40 C -0.10884(9) 0.55585(6) 0.09178(13) 0.0402(4) Uani 1 1 d . .
H40A H -0.1550 0.5725 0.0808 0.060 Uiso 1 1 calc R U
H40B H -0.0791 0.5719 0.0574 0.060 Uiso 1 1 calc R U
H40C H -0.0876 0.5610 0.1488 0.060 Uiso 1 1 calc R U
O4 O -0.14722(5) 0.16862(4) -0.02461(6) 0.0301(2) Uani 1 1 d . .
C42 C -0.13132(10) 0.15370(7) -0.10181(11) 0.0424(4) Uani 1 1 d . .
H42A H -0.1628 0.1722 -0.1451 0.064 Uiso 1 1 calc R U
H42B H -0.1375 0.1156 -0.1093 0.064 Uiso 1 1 calc R U
H42C H -0.0829 0.1631 -0.1036 0.064 Uiso 1 1 calc R U
C43 C -0.10044(7) 0.29562(6) 0.16982(8) 0.0225(3) Uani 1 1 d . .
H43A H -0.1484 0.2836 0.1689 0.034 Uiso 1 1 calc R U
H43B H -0.0950 0.3315 0.1913 0.034 Uiso 1 1 calc R U
H43C H -0.0677 0.2722 0.2043 0.034 Uiso 1 1 calc R U
C44 C 0.14404(7) 0.14169(6) 0.29331(8) 0.0240(3) Uani 1 1 d . .
H44A H 0.1013 0.1628 0.2879 0.036 Uiso 1 1 calc R U
H44B H 0.1814 0.1588 0.3316 0.036 Uiso 1 1 calc R U
H44C H 0.1354 0.1065 0.3133 0.036 Uiso 1 1 calc R U
C45 C 0.38065(7) 0.19181(6) 0.29082(8) 0.0225(3) Uani 1 1 d . .
H45 H 0.3922 0.2276 0.2833 0.027 Uiso 1 1 calc R U
C46 C 0.42991(7) 0.15909(6) 0.33677(8) 0.0249(3) Uani 1 1 d . .
C47 C 0.50067(7) 0.18037(7) 0.37536(10) 0.0322(3) Uani 1 1 d . .
H47A H 0.5322 0.1787 0.3363 0.048 Uiso 1 1 calc R U
H47B H 0.5198 0.1592 0.4231 0.048 Uiso 1 1 calc R U
H47C H 0.4959 0.2170 0.3916 0.048 Uiso 1 1 calc R U
C48 C 0.41129(7) 0.10650(6) 0.34715(9) 0.0276(3) Uani 1 1 d . .
H48 H 0.4438 0.0837 0.3793 0.033 Uiso 1 1 calc R U
C49 C 0.34651(7) 0.08732(6) 0.31136(9) 0.0261(3) Uani 1 1 d . .
H49 H 0.3352 0.0515 0.3191 0.031 Uiso 1 1 calc R U
B1 B 0.07085(7) 0.23684(6) 0.11810(9) 0.0182(3) Uani 1 1 d . .

loop_
_atom_site_aniso_label
_atom_site_aniso_U_11
_atom_site_aniso_U_22
_atom_site_aniso_U_33
_atom_site_aniso_U_23
_atom_site_aniso_U_13
_atom_site_aniso_U_12
F1 0.0246(4) 0.0220(4) 0.0222(4) -0.0040(3) 0.0045(3) -0.0004(3)
F2 0.0186(3) 0.0181(4) 0.0233(4) 0.0010(3) 0.0063(3) -0.0001(3)
O1 0.0252(5) 0.0198(5) 0.0331(5) -0.0032(4) 0.0009(4) -0.0030(4)
O2 0.0245(5) 0.0400(7) 0.0299(5) 0.0036(5) 0.0000(4) -0.0078(5)
O3 0.0358(6) 0.0181(6) 0.0426(6) -0.0057(4) 0.0030(5) 0.0019(4)
N1 0.0178(5) 0.0148(6) 0.0201(5) 0.0000(4) 0.0056(4) 0.0003(4)
N2 0.0169(5) 0.0171(6) 0.0209(5) 0.0015(4) 0.0044(4) 0.0003(4)
C1 0.0258(7) 0.0239(8) 0.0424(9) 0.0001(6) -0.0022(6) -0.0029(6)
C2 0.0224(6) 0.0188(7) 0.0242(6) 0.0004(5) 0.0054(5) -0.0028(5)
C3 0.0192(6) 0.0175(7) 0.0260(6) 0.0014(5) 0.0049(5) 0.0006(5)
C4 0.0203(6) 0.0164(7) 0.0225(6) 0.0003(5) 0.0055(5) 0.0011(5)
C5 0.0183(6) 0.0168(7) 0.0184(6) -0.0018(5) 0.0048(5) 0.0009(5)
C6 0.0182(6) 0.0200(7) 0.0205(6) 0.0016(5) 0.0047(5) 0.0008(5)
C7 0.0170(6) 0.0211(7) 0.0220(6) 0.0028(5) 0.0037(5) 0.0002(5)
C8 0.0178(6) 0.0246(7) 0.0229(6) 0.0051(5) 0.0071(5) 0.0017(5)
C9 0.0190(6) 0.0300(8) 0.0241(6) 0.0074(6) 0.0049(5) 0.0015(5)
C10 0.0189(6) 0.0325(8) 0.0228(6) 0.0036(6) 0.0062(5) -0.0047(5)
C11 0.0287(7) 0.0173(7) 0.0264(7) -0.0002(5) 0.0074(5) 0.0000(5)
C12 0.0234(6) 0.0183(7) 0.0293(7) 0.0023(5) 0.0049(5) 0.0032(5)
C13 0.0201(6) 0.0188(7) 0.0227(6) 0.0032(5) 0.0066(5) 0.0014(5)
C14 0.0205(6) 0.0203(7) 0.0227(6) -0.0007(5) 0.0049(5) 0.0026(5)
C15 0.0206(6) 0.0202(7) 0.0205(6) -0.0001(5) 0.0063(5) 0.0026(5)
C16 0.0190(6) 0.0182(7) 0.0205(6) -0.0022(5) 0.0059(5) 0.0004(5)
C17 0.0186(6) 0.0190(7) 0.0219(6) -0.0015(5) 0.0057(5) -0.0005(5)
C18 0.0187(6) 0.0171(7) 0.0204(6) -0.0012(5) 0.0060(5) -0.0014(5)
C19 0.0200(6) 0.0176(7) 0.0177(6) -0.0006(5) 0.0064(5) 0.0005(5)
C20 0.0181(6) 0.0160(7) 0.0246(6) 0.0014(5) 0.0065(5) 0.0012(5)
C21 0.0305(7) 0.0178(7) 0.0275(7) 0.0001(5) 0.0118(6) 0.0002(6)
C22 0.0520(10) 0.0282(9) 0.0310(8) -0.0075(6) 0.0213(7) -0.0070(7)
C23 0.0423(9) 0.0270(8) 0.0358(8) -0.0017(6) 0.0245(7) -0.0067(7)
C24 0.0438(9) 0.0271(9) 0.0488(10) -0.0072(7) 0.0259(8) -0.0140(7)
C25 0.0387(8) 0.0287(9) 0.0400(9) -0.0140(7) 0.0187(7) -0.0136(7)
C26 0.0243(6) 0.0244(8) 0.0284(7) -0.0036(6) 0.0101(5) -0.0041(5)
C27 0.0340(8) 0.0432(10) 0.0306(8) -0.0127(7) 0.0147(6) -0.0143(7)
C28 0.0807(15) 0.0492(13) 0.0760(15) -0.0221(11) 0.0506(13) -0.0403(11)
C29 0.0200(6) 0.0176(7) 0.0225(6) 0.0004(5) 0.0062(5) -0.0017(5)
C30 0.0206(6) 0.0179(7) 0.0287(7) 0.0022(5) 0.0060(5) 0.0003(5)
C31 0.0216(6) 0.0196(7) 0.0271(7) 0.0024(5) 0.0064(5) 0.0010(5)
C32 0.0185(6) 0.0218(7) 0.0256(6) 0.0028(5) 0.0059(5) 0.0001(5)
C33 0.0219(6) 0.0235(8) 0.0262(7) 0.0015(5) 0.0072(5) -0.0040(5)
C34 0.0218(6) 0.0242(8) 0.0242(6) 0.0050(5) 0.0065(5) 0.0017(5)
C35 0.0217(6) 0.0298(8) 0.0298(7) 0.0056(6) 0.0068(5) 0.0042(6)
C36 0.0252(7) 0.0279(8) 0.0391(8) 0.0086(6) 0.0106(6) 0.0096(6)
C37 0.0288(7) 0.0232(8) 0.0449(9) 0.0068(6) 0.0128(6) 0.0052(6)
C38 0.0242(7) 0.0217(8) 0.0483(9) 0.0053(7) 0.0100(6) 0.0009(6)
C39 0.0222(6) 0.0213(7) 0.0317(7) 0.0055(6) 0.0085(5) 0.0033(5)
C40 0.0308(8) 0.0229(9) 0.0692(12) 0.0060(8) 0.0150(8) 0.0063(6)
O4 0.0311(5) 0.0232(6) 0.0347(6) -0.0018(4) 0.0023(4) -0.0062(4)
C42 0.0489(10) 0.0361(10) 0.0402(9) -0.0117(8) 0.0033(8) -0.0003(8)
C43 0.0206(6) 0.0248(8) 0.0225(6) 0.0034(5) 0.0053(5) 0.0007(5)
C44 0.0269(7) 0.0230(7) 0.0237(6) 0.0015(5) 0.0088(5) 0.0010(5)
C45 0.0214(6) 0.0219(7) 0.0250(6) -0.0002(5) 0.0066(5) 0.0012(5)
C46 0.0206(6) 0.0277(8) 0.0267(7) -0.0005(6) 0.0052(5) 0.0035(5)
C47 0.0217(7) 0.0331(9) 0.0397(8) 0.0026(7) -0.0001(6) 0.0018(6)
C48 0.0245(7) 0.0272(8) 0.0303(7) 0.0036(6) 0.0028(6) 0.0076(6)
C49 0.0266(7) 0.0211(8) 0.0302(7) 0.0031(6) 0.0043(6) 0.0041(5)
B1 0.0179(6) 0.0162(7) 0.0206(7) 0.0005(5) 0.0043(5) 0.0006(5)

loop_
_atom_type_symbol
_atom_type_description
_atom_type_scat_dispersion_real
_atom_type_scat_dispersion_imag
_atom_type_scat_source
C C 0.0033 0.0016 'International Tables Vol C Tables 4.2.6.8 and 6.1.1.4'
H H 0.0000 0.0000 'International Tables Vol C Tables 4.2.6.8 and 6.1.1.4'
N N 0.0061 0.0033 'International Tables Vol C Tables 4.2.6.8 and 6.1.1.4'
O O 0.0106 0.0060 'International Tables Vol C Tables 4.2.6.8 and 6.1.1.4'
B B 0.0013 0.0007 'International Tables Vol C Tables 4.2.6.8 and 6.1.1.4'
F F 0.0171 0.0103 'International Tables Vol C Tables 4.2.6.8 and 6.1.1.4'

loop_
_geom_angle_atom_site_label_1
_geom_angle_atom_site_label_2
_geom_angle_atom_site_label_3
_geom_angle
C2 O1 C1 116.69(11)
C5 N1 C18 107.08(10)
C5 N1 B1 130.71(11)
C18 N1 B1 122.15(11)
C6 N2 C29 106.91(11)
C6 N2 B1 129.99(11)
C29 N2 B1 123.07(10)
O1 C1 H1A 109.5
O1 C1 H1B 109.5
H1A C1 H1B 109.5
O1 C1 H1C 109.5
H1A C1 H1C 109.5
H1B C1 H1C 109.5
C3 C2 O1 126.40(12)
C3 C2 C11 121.39(12)
O1 C2 C11 112.20(12)
C2 C3 C4 124.31(12)
C2 C3 H3 117.8
C4 C3 H3 117.8
C3 C4 C5 114.83(11)
C3 C4 C13 112.30(11)
C5 C4 C13 108.00(10)
C3 C4 C44 107.66(10)
C5 C4 C44 106.24(10)
C13 C4 C44 107.40(10)
N1 C5 C16 109.35(11)
N1 C5 C4 129.09(11)
C16 C5 C4 121.31(11)
N2 C6 C31 109.55(11)
N2 C6 C7 129.01(12)
C31 C6 C7 121.19(11)
C32 C7 C6 116.10(11)
C32 C7 C8 112.31(11)
C6 C7 C8 106.84(11)
C32 C7 C43 107.43(11)
C6 C7 C43 105.22(10)
C8 C7 C43 108.50(10)
C9 C8 C34 120.63(12)
C9 C8 C7 121.38(13)
C34 C8 C7 117.98(12)
C8 C9 C10 124.38(13)
C8 C9 H9 117.8
C10 C9 H9 117.8
O2 C10 C9 121.84(13)
O2 C10 C33 122.67(14)
C9 C10 C33 115.48(12)
O3 C11 C12 122.00(13)
O3 C11 C2 122.21(13)
C12 C11 C2 115.76(12)
C13 C12 C11 124.07(13)
C13 C12 H12 118.0
C11 C12 H12 118.0
C12 C13 C14 120.23(12)
C12 C13 C4 121.37(12)
C14 C13 C4 118.40(12)
C49 C14 C15 118.57(12)
C49 C14 C13 122.72(13)
C15 C14 C13 118.63(12)
C45 C15 C14 119.87(12)
C45 C15 C16 122.24(13)
C14 C15 C16 117.89(12)
C17 C16 C5 107.40(11)
C17 C16 C15 130.31(12)
C5 C16 C15 122.11(12)
C16 C17 C18 107.00(11)
C16 C17 H17 126.5
C18 C17 H17 126.5
C19 C18 N1 122.12(11)
C19 C18 C17 128.42(12)
N1 C18 C17 109.13(11)
C18 C19 C29 121.02(12)
C18 C19 C20 119.13(11)
C29 C19 C20 119.85(12)
C26 C20 C21 120.51(12)
C26 C20 C19 120.90(11)
C21 C20 C19 118.57(12)
C23 C21 C20 119.07(13)
C23 C21 C22 119.08(13)
C20 C21 C22 121.85(13)
C21 C22 H22A 109.5
C21 C22 H22B 109.5
H22A C22 H22B 109.5
C21 C22 H22C 109.5
H22A C22 H22C 109.5
H22B C22 H22C 109.5
C24 C23 C21 121.80(13)
C24 C23 H23 119.1
C21 C23 H23 119.1
C23 C24 C25 117.95(14)
C23 C24 C28 121.10(15)
C25 C24 C28 120.95(15)
C24 C25 C26 122.48(14)
C24 C25 H25 118.8
C26 C25 H25 118.8
C25 C26 C20 118.18(13)
C25 C26 C27 119.97(13)
C20 C26 C27 121.84(12)
C26 C27 H27A 109.5
C26 C27 H27B 109.5
H27A C27 H27B 109.5
C26 C27 H27C 109.5
H27A C27 H27C 109.5
H27B C27 H27C 109.5
C24 C28 H28A 109.5
C24 C28 H28B 109.5
H28A C28 H28B 109.5
C24 C28 H28C 109.5
H28A C28 H28C 109.5
H28B C28 H28C 109.5
C19 C29 C30 129.58(12)
C19 C29 N2 121.20(12)
C30 C29 N2 109.09(11)
C31 C30 C29 107.12(12)
C31 C30 H30 126.4
C29 C30 H30 126.4
C30 C31 C6 107.23(12)
C30 C31 C39 130.98(13)
C6 C31 C39 121.76(12)
C33 C32 C7 124.68(13)
C33 C32 H32 117.7
C7 C32 H32 117.7
C32 C33 O4 119.91(13)
C32 C33 C10 121.58(13)
O4 C33 C10 118.31(12)
C35 C34 C39 118.98(13)
C35 C34 C8 122.01(13)
C39 C34 C8 118.95(12)
C36 C35 C34 120.46(13)
C36 C35 H35 119.8
C34 C35 H35 119.8
C35 C36 C37 121.27(13)
C35 C36 H36 119.4
C37 C36 H36 119.4
C38 C37 C36 118.38(14)
C38 C37 C40 120.66(14)
C36 C37 C40 120.93(14)
C37 C38 C39 121.33(14)
C37 C38 H38 119.3
C39 C38 H38 119.3
C38 C39 C34 119.58(13)
C38 C39 C31 123.17(13)
C34 C39 C31 117.25(13)
C37 C40 H40A 109.5
C37 C40 H40B 109.5
H40A C40 H40B 109.5
C37 C40 H40C 109.5
H40A C40 H40C 109.5
H40B C40 H40C 109.5
C33 O4 C42 113.76(12)
O4 C42 H42A 109.5
O4 C42 H42B 109.5
H42A C42 H42B 109.5
O4 C42 H42C 109.5
H42A C42 H42C 109.5
H42B C42 H42C 109.5
C7 C43 H43A 109.5
C7 C43 H43B 109.5
H43A C43 H43B 109.5
C7 C43 H43C 109.5
H43A C43 H43C 109.5
H43B C43 H43C 109.5
C4 C44 H44A 109.5
C4 C44 H44B 109.5
H44A C44 H44B 109.5
C4 C44 H44C 109.5
H44A C44 H44C 109.5
H44B C44 H44C 109.5
C46 C45 C15 121.47(13)
C46 C45 H45 119.3
C15 C45 H45 119.3
C45 C46 C48 118.06(13)
C45 C46 C47 120.35(13)
C48 C46 C47 121.58(13)
C46 C47 H47A 109.5
C46 C47 H47B 109.5
H47A C47 H47B 109.5
C46 C47 H47C 109.5
H47A C47 H47C 109.5
H47B C47 H47C 109.5
C49 C48 C46 121.17(13)
C49 C48 H48 119.4
C46 C48 H48 119.4
C48 C49 C14 120.79(14)
C48 C49 H49 119.6
C14 C49 H49 119.6
F1 B1 F2 111.73(11)
F1 B1 N2 109.69(11)
F2 B1 N2 108.94(10)
F1 B1 N1 109.62(10)
F2 B1 N1 108.40(10)
N2 B1 N1 108.40(10)

loop_
_geom_bond_atom_site_label_1
_geom_bond_atom_site_label_2
_geom_bond_distance
F1 B1 1.3820(17)
F2 B1 1.3922(16)
O1 C2 1.3612(16)
O1 C1 1.4305(18)
O2 C10 1.2302(17)
O3 C11 1.2278(17)
N1 C5 1.3565(17)
N1 C18 1.3992(16)
N1 B1 1.5698(18)
N2 C6 1.3591(16)
N2 C29 1.4029(17)
N2 B1 1.5622(19)
C1 H1A 0.9800
C1 H1B 0.9800
C1 H1C 0.9800
C2 C3 1.3383(19)
C2 C11 1.478(2)
C3 C4 1.5130(18)
C3 H3 0.9500
C4 C5 1.5251(19)
C4 C13 1.5255(18)
C4 C44 1.5738(18)
C5 C16 1.4218(17)
C6 C31 1.418(2)
C6 C7 1.5266(18)
C7 C32 1.500(2)
C7 C8 1.5287(18)
C7 C43 1.5719(18)
C8 C9 1.3415(19)
C8 C34 1.474(2)
C9 C10 1.456(2)
C9 H9 0.9500
C10 C33 1.478(2)
C11 C12 1.464(2)
C12 C13 1.344(2)
C12 H12 0.9500
C13 C14 1.4800(18)
C14 C49 1.4021(19)
C14 C15 1.405(2)
C15 C45 1.4006(19)
C15 C16 1.4586(18)
C16 C17 1.3800(19)
C17 C18 1.4050(18)
C17 H17 0.9500
C18 C19 1.3920(19)
C19 C29 1.3993(18)
C19 C20 1.4939(18)
C20 C26 1.4004(19)
C20 C21 1.4021(18)
C21 C23 1.390(2)
C21 C22 1.513(2)
C22 H22A 0.9800
C22 H22B 0.9800
C22 H22C 0.9800
C23 C24 1.387(2)
C23 H23 0.9500
C24 C25 1.389(2)
C24 C28 1.515(2)
C25 C26 1.395(2)
C25 H25 0.9500
C26 C27 1.5074(19)
C27 H27A 0.9800
C27 H27B 0.9800
C27 H27C 0.9800
C28 H28A 0.9800
C28 H28B 0.9800
C28 H28C 0.9800
C29 C30 1.4019(19)
C30 C31 1.3857(19)
C30 H30 0.9500
C31 C39 1.4657(19)
C32 C33 1.3335(19)
C32 H32 0.9500
C33 O4 1.3794(18)
C34 C35 1.3989(19)
C34 C39 1.4107(19)
C35 C36 1.384(2)
C35 H35 0.9500
C36 C37 1.396(2)
C36 H36 0.9500
C37 C38 1.395(2)
C37 C40 1.511(2)
C38 C39 1.395(2)
C38 H38 0.9500
C40 H40A 0.9800
C40 H40B 0.9800
C40 H40C 0.9800
O4 C42 1.440(2)
C42 H42A 0.9800
C42 H42B 0.9800
C42 H42C 0.9800
C43 H43A 0.9800
C43 H43B 0.9800
C43 H43C 0.9800
C44 H44A 0.9800
C44 H44B 0.9800
C44 H44C 0.9800
C45 C46 1.391(2)
C45 H45 0.9500
C46 C48 1.404(2)
C46 C47 1.511(2)
C47 H47A 0.9800
C47 H47B 0.9800
C47 H47C 0.9800
C48 C49 1.383(2)
C48 H48 0.9500
C49 H49 0.9500

loop_
_geom_torsion_atom_site_label_1
_geom_torsion_atom_site_label_2
_geom_torsion_atom_site_label_3
_geom_torsion_atom_site_label_4
_geom_torsion
C1 O1 C2 C3 7.1(2)
C1 O1 C2 C11 -172.53(12)
O1 C2 C3 C4 178.36(12)
C11 C2 C3 C4 -2.0(2)
C2 C3 C4 C5 132.57(14)
C2 C3 C4 C13 8.66(18)
C2 C3 C4 C44 -109.35(14)
C18 N1 C5 C16 1.67(13)
B1 N1 C5 C16 178.78(11)
C18 N1 C5 C4 175.94(12)
B1 N1 C5 C4 -7.0(2)
C3 C4 C5 N1 35.94(18)
C13 C4 C5 N1 162.09(12)
C44 C4 C5 N1 -82.93(15)
C3 C4 C5 C16 -150.39(12)
C13 C4 C5 C16 -24.24(16)
C44 C4 C5 C16 90.73(13)
C29 N2 C6 C31 -2.77(14)
B1 N2 C6 C31 179.12(12)
C29 N2 C6 C7 -177.02(12)
B1 N2 C6 C7 4.9(2)
N2 C6 C7 C32 -31.20(19)
C31 C6 C7 C32 155.14(12)
N2 C6 C7 C8 -157.36(13)
C31 C6 C7 C8 28.97(16)
N2 C6 C7 C43 87.43(16)
C31 C6 C7 C43 -86.24(14)
C32 C7 C8 C9 4.46(17)
C6 C7 C8 C9 132.86(13)
C43 C7 C8 C9 -114.14(14)
C32 C7 C8 C34 -174.33(11)
C6 C7 C8 C34 -45.93(15)
C43 C7 C8 C34 67.06(14)
C34 C8 C9 C10 176.87(12)
C7 C8 C9 C10 -1.9(2)
C8 C9 C10 O2 178.70(13)
C8 C9 C10 C33 -0.90(19)
C3 C2 C11 O3 177.49(13)
O1 C2 C11 O3 -2.85(19)
C3 C2 C11 C12 -4.41(19)
O1 C2 C11 C12 175.25(11)
O3 C11 C12 C13 -178.43(14)
C2 C11 C12 C13 3.5(2)
C11 C12 C13 C14 -175.68(12)
C11 C12 C13 C4 3.8(2)
C3 C4 C13 C12 -9.40(17)
C5 C4 C13 C12 -137.03(13)
C44 C4 C13 C12 108.76(14)
C3 C4 C13 C14 170.10(11)
C5 C4 C13 C14 42.48(15)
C44 C4 C13 C14 -71.73(14)
C12 C13 C14 C49 -33.43(19)
C4 C13 C14 C49 147.06(13)
C12 C13 C14 C15 143.18(13)
C4 C13 C14 C15 -36.33(17)
C49 C14 C15 C45 3.01(19)
C13 C14 C15 C45 -173.74(12)
C49 C14 C15 C16 -175.99(12)
C13 C14 C15 C16 7.26(17)
N1 C5 C16 C17 -2.12(14)
C4 C5 C16 C17 -176.91(11)
N1 C5 C16 C15 173.52(11)
C4 C5 C16 C15 -1.28(18)
C45 C15 C16 C17 6.9(2)
C14 C15 C16 C17 -174.08(13)
C45 C15 C16 C5 -167.59(12)
C14 C15 C16 C5 11.38(18)
C5 C16 C17 C18 1.67(14)
C15 C16 C17 C18 -173.48(12)
C5 N1 C18 C19 -174.49(12)
B1 N1 C18 C19 8.11(18)
C5 N1 C18 C17 -0.63(14)
B1 N1 C18 C17 -178.03(11)
C16 C17 C18 C19 172.68(13)
C16 C17 C18 N1 -0.68(14)
N1 C18 C19 C29 3.84(19)
C17 C18 C19 C29 -168.75(13)
N1 C18 C19 C20 -176.86(11)
C17 C18 C19 C20 10.5(2)
C18 C19 C20 C26 -97.38(16)
C29 C19 C20 C26 81.93(17)
C18 C19 C20 C21 81.20(16)
C29 C19 C20 C21 -99.49(15)
C26 C20 C21 C23 -1.3(2)
C19 C20 C21 C23 -179.87(13)
C26 C20 C21 C22 178.50(14)
C19 C20 C21 C22 -0.1(2)
C20 C21 C23 C24 0.4(2)
C22 C21 C23 C24 -179.36(16)
C21 C23 C24 C25 0.9(3)
C21 C23 C24 C28 -179.10(19)
C23 C24 C25 C26 -1.4(3)
C28 C24 C25 C26 178.60(19)
C24 C25 C26 C20 0.5(3)
C24 C25 C26 C27 179.60(17)
C21 C20 C26 C25 0.8(2)
C19 C20 C26 C25 179.36(14)
C21 C20 C26 C27 -178.23(14)
C19 C20 C26 C27 0.3(2)
C18 C19 C29 C30 169.41(13)
C20 C19 C29 C30 -9.9(2)
C18 C19 C29 N2 -5.88(19)
C20 C19 C29 N2 174.82(11)
C6 N2 C29 C19 177.62(12)
B1 N2 C29 C19 -4.11(18)
C6 N2 C29 C30 1.45(14)
B1 N2 C29 C30 179.73(11)
C19 C29 C30 C31 -175.30(13)
N2 C29 C30 C31 0.44(15)
C29 C30 C31 C6 -2.09(15)
C29 C30 C31 C39 175.87(14)
N2 C6 C31 C30 3.08(15)
C7 C6 C31 C30 177.86(12)
N2 C6 C31 C39 -175.11(12)
C7 C6 C31 C39 -0.3(2)
C6 C7 C32 C33 -128.20(14)
C8 C7 C32 C33 -4.84(18)
C43 C7 C32 C33 114.39(14)
C7 C32 C33 O4 -172.38(12)
C7 C32 C33 C10 2.4(2)
O2 C10 C33 C32 -178.92(13)
C9 C10 C33 C32 0.67(18)
O2 C10 C33 O4 -4.01(19)
C9 C10 C33 O4 175.59(11)
C9 C8 C34 C35 33.66(19)
C7 C8 C34 C35 -147.54(13)
C9 C8 C34 C39 -143.60(13)
C7 C8 C34 C39 35.20(17)
C39 C34 C35 C36 0.2(2)
C8 C34 C35 C36 -177.01(13)
C34 C35 C36 C37 -0.8(2)
C35 C36 C37 C38 0.9(2)
C35 C36 C37 C40 -177.18(15)
C36 C37 C38 C39 -0.5(2)
C40 C37 C38 C39 177.61(15)
C37 C38 C39 C34 0.0(2)
C37 C38 C39 C31 179.99(14)
C35 C34 C39 C38 0.2(2)
C8 C34 C39 C38 177.51(13)
C35 C34 C39 C31 -179.84(12)
C8 C34 C39 C31 -2.51(19)
C30 C31 C39 C38 -12.7(2)
C6 C31 C39 C38 165.01(14)
C30 C31 C39 C34 167.31(14)
C6 C31 C39 C34 -15.0(2)
C32 C33 O4 C42 -115.04(15)
C10 C33 O4 C42 69.96(16)
C14 C15 C45 C46 -1.95(19)
C16 C15 C45 C46 177.00(12)
C15 C45 C46 C48 -0.3(2)
C15 C45 C46 C47 -179.12(13)
C45 C46 C48 C49 1.4(2)
C47 C46 C48 C49 -179.75(14)
C46 C48 C49 C14 -0.3(2)
C15 C14 C49 C48 -1.9(2)
C13 C14 C49 C48 174.70(13)
C6 N2 B1 F1 71.86(16)
C29 N2 B1 F1 -105.98(13)
C6 N2 B1 F2 -50.72(17)
C29 N2 B1 F2 131.44(12)
C6 N2 B1 N1 -168.48(12)
C29 N2 B1 N1 13.68(16)
C5 N1 B1 F1 -72.59(16)
C18 N1 B1 F1 104.14(13)
C5 N1 B1 F2 49.60(17)
C18 N1 B1 F2 -133.67(11)
C5 N1 B1 N2 167.71(11)
C18 N1 B1 N2 -15.56(15)

loop_
_platon_squeeze_void_nr
_platon_squeeze_void_average_x
_platon_squeeze_void_average_y
_platon_squeeze_void_average_z
_platon_squeeze_void_volume
_platon_squeeze_void_count_electrons
_platon_squeeze_void_content
1 0.500 0.381 0.250 191 43 ' '
2 1.000 0.881 0.250 191 43 ' '
3 0.000 0.471 0.250 45 5 ' '
4 0.500 0.971 0.250 45 5 ' '
5 0.500 0.619 0.750 191 43 ' '
6 1.000 0.119 0.750 191 43 ' '
7 0.000 0.529 0.750 45 5 ' '
8 0.500 0.029 0.750 45 5 ' '
